data_1504495
loop_
_publ_author_name
'Emond, Susanna J.'
'Debroy, Paromita'
'Rathore, Rajendra'

_publ_section_title
;
 Duplexiphane: a polyaromatic receptor containing two adjoined
 Delta-shaped cavities for an efficient hopping of a single silver cation.
;
_journal_issue 3
_journal_name_full 'Organic letters'
_journal_page_first 389
_journal_page_last 392
_journal_paper_doi 10.1021/ol7026762
_journal_volume 10
_journal_year 2008
_chemical_formula_sum 'C67 H72 Cl2'
_chemical_formula_weight 948.15
_chemical_name_systematic
; 
 ? 
;
_space_group_IT_number 2
_symmetry_cell_setting triclinic
_symmetry_space_group_name_Hall '-P 1'
_symmetry_space_group_name_H-M 'P -1'
_atom_sites_solution_hydrogens geom
_atom_sites_solution_primary direct
_atom_sites_solution_secondary difmap
_audit_creation_method SHELXL-97
_cell_angle_alpha 102.747(5)
_cell_angle_beta 112.214(5)
_cell_angle_gamma 90.649(5)
_cell_formula_units_Z 1
_cell_length_a 10.852(4)
_cell_length_b 11.568(4)
_cell_length_c 12.042(4)
_cell_measurement_reflns_used 3601
_cell_measurement_temperature 100(2)
_cell_measurement_theta_max 30
_cell_measurement_theta_min 2
_cell_volume 1357.5(8)
_computing_cell_refinement 'SAINT v7.23A (Bruker, 2005)'
_computing_data_collection 'APEX2 v1.0-27 (Bruker, 2005)'
_computing_data_reduction 'SADABS-2004/1 (Bruker, 2005)'
_computing_molecular_graphics 'XP v5.1 (Bruker, 1998)'
_computing_publication_material 'XCIF v6.12 (Bruker, 2001)'
_computing_structure_refinement 'SHELXL-97 (Sheldrick, 1997)'
_computing_structure_solution 'SHELXS-97 (Sheldrick, 1990)'
_diffrn_ambient_temperature 100(2)
_diffrn_measured_fraction_theta_full 0.947
_diffrn_measured_fraction_theta_max 0.947
_diffrn_measurement_device_type 'Bruker APEX2 CCD detector'
_diffrn_measurement_method 'omega scan'
_diffrn_radiation_monochromator graphite
_diffrn_radiation_source 'fine-focus sealed tube'
_diffrn_radiation_type MoK\a
_diffrn_radiation_wavelength 0.71073
_diffrn_reflns_av_R_equivalents 0.0592
_diffrn_reflns_av_sigmaI/netI 0.0932
_diffrn_reflns_limit_h_max 14
_diffrn_reflns_limit_h_min -15
_diffrn_reflns_limit_k_max 16
_diffrn_reflns_limit_k_min -17
_diffrn_reflns_limit_l_max 17
_diffrn_reflns_limit_l_min 0
_diffrn_reflns_number 19724
_diffrn_reflns_theta_full 31.78
_diffrn_reflns_theta_max 31.78
_diffrn_reflns_theta_min 1.81
_exptl_absorpt_coefficient_mu 0.160
_exptl_absorpt_correction_T_max 0.9889
_exptl_absorpt_correction_T_min 0.9101
_exptl_absorpt_correction_type multi-scan
_exptl_crystal_colour colorless
_exptl_crystal_density_diffrn 1.160
_exptl_crystal_density_method 'not measured'
_exptl_crystal_description plate
_exptl_crystal_F_000 508
_exptl_crystal_size_max 0.60
_exptl_crystal_size_mid 0.20
_exptl_crystal_size_min 0.07
_refine_diff_density_max 0.334
_refine_diff_density_min -0.278
_refine_diff_density_rms 0.054
_refine_ls_extinction_method none
_refine_ls_goodness_of_fit_ref 0.912
_refine_ls_hydrogen_treatment constr
_refine_ls_matrix_type full
_refine_ls_number_parameters 320
_refine_ls_number_reflns 8385
_refine_ls_number_restraints 0
_refine_ls_restrained_S_all 0.912
_refine_ls_R_factor_all 0.1199
_refine_ls_R_factor_gt 0.0575
_refine_ls_shift/su_max 0.001
_refine_ls_shift/su_mean 0.000
_refine_ls_structure_factor_coef Fsqd
_refine_ls_weighting_details 'calc w=1/[\s^2^(Fo^2^)+(0.0785P)^2^+0.0000P] where P=(Fo^2^+2Fc^2^)/3'
_refine_ls_weighting_scheme calc
_refine_ls_wR_factor_gt 0.1381
_refine_ls_wR_factor_ref 0.1561
_reflns_number_gt 4440
_reflns_number_total 8385
_reflns_threshold_expression >2sigma(I)
_cod_data_source_file ol7026762-file003.cif
_cod_data_source_block raje
_cod_original_cell_volume 1357.4(8)
_cod_database_code 1504495

loop_
_symmetry_equiv_pos_as_xyz
'x, y, z'
'-x, -y, -z'

loop_
_atom_site_label
_atom_site_type_symbol
_atom_site_fract_x
_atom_site_fract_y
_atom_site_fract_z
_atom_site_U_iso_or_equiv
_atom_site_adp_type
_atom_site_occupancy
_atom_site_symmetry_multiplicity
_atom_site_calc_flag
_atom_site_refinement_flags
_atom_site_disorder_assembly
_atom_site_disorder_group
C1 C 1.05090(14) 0.28936(14) 0.12795(14) 0.0233(3) Uani 1 1 d . . .
C2 C 0.99646(14) 0.29389(14) 0.00815(14) 0.0227(3) Uani 1 1 d . . .
C11 C 1.18946(15) 0.34623(15) 0.21885(15) 0.0270(4) Uani 1 1 d . . .
H11A H 1.2452 0.3585 0.1728 0.032 Uiso 1 1 calc R . .
H11B H 1.2325 0.2920 0.2720 0.032 Uiso 1 1 calc R . .
C12 C 1.18219(15) 0.46650(15) 0.30025(15) 0.0276(4) Uani 1 1 d . . .
H12A H 1.1401 0.5204 0.2463 0.033 Uiso 1 1 calc R . .
H12B H 1.1237 0.4537 0.3437 0.033 Uiso 1 1 calc R . .
C13 C 1.31695(16) 0.52717(15) 0.39547(15) 0.0276(4) Uani 1 1 d . . .
H13A H 1.3787 0.5315 0.3532 0.033 Uiso 1 1 calc R . .
H13B H 1.3543 0.4776 0.4553 0.033 Uiso 1 1 calc R . .
C14 C 1.31181(17) 0.65211(15) 0.46609(16) 0.0322(4) Uani 1 1 d . . .
H14A H 1.2782 0.7029 0.4069 0.039 Uiso 1 1 calc R . .
H14B H 1.2477 0.6486 0.5061 0.039 Uiso 1 1 calc R . .
C15 C 1.44711(17) 0.70911(16) 0.56429(16) 0.0344(4) Uani 1 1 d . . .
H15A H 1.4376 0.7889 0.6071 0.052 Uiso 1 1 calc R . .
H15B H 1.5105 0.7153 0.5250 0.052 Uiso 1 1 calc R . .
H15C H 1.4805 0.6599 0.6240 0.052 Uiso 1 1 calc R . .
C21 C 1.06527(16) 0.35671(15) -0.05378(14) 0.0265(3) Uani 1 1 d . . .
H21A H 1.1561 0.3902 0.0072 0.032 Uiso 1 1 calc R . .
H21B H 1.0151 0.4243 -0.0776 0.032 Uiso 1 1 calc R . .
C22 C 1.07772(17) 0.27886(16) -0.16799(16) 0.0319(4) Uani 1 1 d . . .
H22A H 0.9874 0.2434 -0.2287 0.038 Uiso 1 1 calc R . .
H22B H 1.1310 0.2129 -0.1443 0.038 Uiso 1 1 calc R . .
C23 C 1.14369(17) 0.34765(16) -0.22880(16) 0.0334(4) Uani 1 1 d . . .
H23A H 1.0929 0.4164 -0.2472 0.040 Uiso 1 1 calc R . .
H23B H 1.2352 0.3799 -0.1684 0.040 Uiso 1 1 calc R . .
C24 C 1.1534(3) 0.2787(2) -0.3454(2) 0.0582(6) Uani 1 1 d . . .
H24A H 1.0623 0.2449 -0.4055 0.070 Uiso 1 1 calc R . .
H24B H 1.2064 0.2112 -0.3269 0.070 Uiso 1 1 calc R . .
C25 C 1.2162(2) 0.3497(2) -0.4053(2) 0.0541(6) Uani 1 1 d . . .
H25A H 1.2187 0.2979 -0.4805 0.081 Uiso 1 1 calc R . .
H25B H 1.3075 0.3819 -0.3476 0.081 Uiso 1 1 calc R . .
H25C H 1.1630 0.4154 -0.4266 0.081 Uiso 1 1 calc R . .
C31 C 0.85850(14) 0.23368(14) -0.07540(13) 0.0225(3) Uani 1 1 d . . .
C32 C 0.82978(15) 0.11085(14) -0.09790(14) 0.0244(3) Uani 1 1 d . . .
H32A H 0.8986 0.0650 -0.0604 0.029 Uiso 1 1 calc R . .
C33 C 0.70291(15) 0.05420(14) -0.17386(14) 0.0240(3) Uani 1 1 d . . .
H33A H 0.6867 -0.0296 -0.1874 0.029 Uiso 1 1 calc R . .
C34 C 0.59812(14) 0.11809(14) -0.23099(13) 0.0209(3) Uani 1 1 d . . .
C35 C 0.62799(16) 0.24019(14) -0.21151(15) 0.0277(4) Uani 1 1 d . . .
H35A H 0.5600 0.2858 -0.2509 0.033 Uiso 1 1 calc R . .
C36 C 0.75539(16) 0.29659(15) -0.13564(15) 0.0289(4) Uani 1 1 d . . .
H36A H 0.7726 0.3799 -0.1246 0.035 Uiso 1 1 calc R . .
C41 C 0.97285(14) 0.23335(14) 0.18575(13) 0.0218(3) Uani 1 1 d . . .
C42 C 1.01598(15) 0.13658(15) 0.23555(15) 0.0267(4) Uani 1 1 d . . .
H42A H 1.0975 0.1075 0.2355 0.032 Uiso 1 1 calc R . .
C43 C 0.94209(15) 0.08142(15) 0.28555(14) 0.0256(3) Uani 1 1 d . . .
H43A H 0.9728 0.0144 0.3176 0.031 Uiso 1 1 calc R . .
C44 C 0.82304(14) 0.12357(14) 0.28914(13) 0.0209(3) Uani 1 1 d . . .
C45 C 0.78297(15) 0.22433(14) 0.24445(14) 0.0243(3) Uani 1 1 d . . .
H45A H 0.7045 0.2567 0.2491 0.029 Uiso 1 1 calc R . .
C46 C 0.85627(15) 0.27764(14) 0.19342(14) 0.0251(3) Uani 1 1 d . . .
H46A H 0.8267 0.3458 0.1630 0.030 Uiso 1 1 calc R . .
C51 C 0.74189(14) 0.05995(13) 0.33842(13) 0.0206(3) Uani 1 1 d . . .
C52 C 0.79822(15) 0.05183(14) 0.46158(14) 0.0254(3) Uani 1 1 d . . .
H52A H 0.8861 0.0885 0.5133 0.030 Uiso 1 1 calc R . .
C53 C 0.72674(15) -0.00924(15) 0.50867(14) 0.0265(4) Uani 1 1 d . . .
H53A H 0.7651 -0.0130 0.5928 0.032 Uiso 1 1 calc R . .
C54 C 0.59976(15) -0.06467(14) 0.43349(14) 0.0240(3) Uani 1 1 d . . .
H54A H 0.5524 -0.1078 0.4662 0.029 Uiso 1 1 calc R . .
C55 C 0.53985(14) -0.05828(13) 0.31019(13) 0.0205(3) Uani 1 1 d . . .
C56 C 0.61200(14) 0.00448(13) 0.26210(13) 0.0195(3) Uani 1 1 d . . .
C61 C 0.55373(14) 0.00421(13) 0.12726(13) 0.0196(3) Uani 1 1 d . . .
C62 C 0.48205(15) 0.09478(14) 0.08312(14) 0.0229(3) Uani 1 1 d . . .
H62 H 0.4694 0.1603 0.1397 0.027 Uiso 1 1 calc R . .
C63 C 0.57120(15) -0.09078(14) 0.04241(14) 0.0231(3) Uani 1 1 d . . .
H63 H 0.6200 -0.1534 0.0707 0.028 Uiso 1 1 calc R . .
Cl1 Cl 0.52003(17) 0.56039(14) -0.11556(15) 0.0565(4) Uani 0.50 1 d P A -1
Cl2 Cl 0.4935(2) 0.4455(2) 0.06653(18) 0.0849(7) Uani 0.50 1 d P A -1
C1S C 0.4650(5) 0.5687(4) 0.0054(5) 0.0579(12) Uiso 0.50 1 d P A -1
H1SA H 0.5116 0.6408 0.0718 0.069 Uiso 0.50 1 calc PR A -1
H1SB H 0.3679 0.5772 -0.0258 0.069 Uiso 0.50 1 calc PR A -1

loop_
_atom_site_aniso_label
_atom_site_aniso_U_11
_atom_site_aniso_U_22
_atom_site_aniso_U_33
_atom_site_aniso_U_23
_atom_site_aniso_U_13
_atom_site_aniso_U_12
C1 0.0170(7) 0.0290(8) 0.0228(8) 0.0019(7) 0.0089(6) -0.0012(6)
C2 0.0171(7) 0.0273(8) 0.0225(8) 0.0020(7) 0.0087(6) -0.0013(6)
C11 0.0181(7) 0.0369(9) 0.0247(8) 0.0040(7) 0.0090(7) -0.0029(7)
C12 0.0205(8) 0.0347(9) 0.0275(9) 0.0079(7) 0.0091(7) 0.0016(7)
C13 0.0225(8) 0.0331(9) 0.0250(8) 0.0040(7) 0.0087(7) 0.0004(7)
C14 0.0277(9) 0.0346(10) 0.0309(9) 0.0017(8) 0.0111(8) 0.0028(7)
C15 0.0313(9) 0.0314(9) 0.0351(10) -0.0018(8) 0.0125(8) 0.0004(7)
C21 0.0209(8) 0.0334(9) 0.0228(8) 0.0038(7) 0.0078(7) -0.0045(7)
C22 0.0298(9) 0.0369(10) 0.0343(10) 0.0061(8) 0.0199(8) -0.0004(7)
C23 0.0271(9) 0.0437(10) 0.0335(10) 0.0086(8) 0.0170(8) -0.0005(8)
C24 0.0828(17) 0.0507(13) 0.0590(14) 0.0022(11) 0.0539(13) -0.0070(12)
C25 0.0665(15) 0.0651(15) 0.0468(13) 0.0146(11) 0.0392(12) 0.0017(12)
C31 0.0190(7) 0.0314(9) 0.0179(7) 0.0033(7) 0.0095(6) -0.0010(6)
C32 0.0170(7) 0.0317(9) 0.0240(8) 0.0058(7) 0.0081(6) 0.0039(6)
C33 0.0218(8) 0.0258(8) 0.0237(8) 0.0038(7) 0.0092(7) 0.0008(6)
C34 0.0175(7) 0.0298(8) 0.0162(7) 0.0044(6) 0.0080(6) 0.0006(6)
C35 0.0207(8) 0.0312(9) 0.0303(9) 0.0105(7) 0.0071(7) 0.0027(7)
C36 0.0248(8) 0.0272(9) 0.0332(9) 0.0080(7) 0.0095(7) -0.0001(7)
C41 0.0165(7) 0.0299(8) 0.0176(7) 0.0034(6) 0.0066(6) -0.0017(6)
C42 0.0188(7) 0.0361(9) 0.0275(8) 0.0079(7) 0.0113(7) 0.0055(7)
C43 0.0198(7) 0.0325(9) 0.0259(8) 0.0103(7) 0.0088(7) 0.0041(6)
C44 0.0166(7) 0.0293(8) 0.0152(7) 0.0040(6) 0.0051(6) -0.0016(6)
C45 0.0193(7) 0.0290(8) 0.0271(8) 0.0063(7) 0.0121(7) 0.0036(6)
C46 0.0211(8) 0.0289(8) 0.0275(8) 0.0089(7) 0.0109(7) 0.0031(6)
C51 0.0179(7) 0.0262(8) 0.0183(7) 0.0055(6) 0.0075(6) 0.0030(6)
C52 0.0180(7) 0.0359(9) 0.0182(8) 0.0049(7) 0.0037(6) 0.0002(6)
C53 0.0217(8) 0.0403(10) 0.0178(8) 0.0106(7) 0.0061(6) 0.0042(7)
C54 0.0209(8) 0.0325(9) 0.0221(8) 0.0089(7) 0.0108(7) 0.0034(6)
C55 0.0178(7) 0.0260(8) 0.0179(7) 0.0031(6) 0.0084(6) 0.0020(6)
C56 0.0161(7) 0.0246(8) 0.0169(7) 0.0043(6) 0.0058(6) 0.0031(6)
C61 0.0134(7) 0.0287(8) 0.0156(7) 0.0045(6) 0.0052(6) -0.0013(6)
C62 0.0222(8) 0.0269(8) 0.0181(8) 0.0021(6) 0.0081(6) 0.0021(6)
C63 0.0215(8) 0.0267(8) 0.0196(8) 0.0061(7) 0.0061(6) 0.0030(6)
Cl1 0.0605(8) 0.0548(8) 0.0658(11) 0.0134(7) 0.0379(8) 0.0114(6)
Cl2 0.0673(10) 0.1070(13) 0.0724(13) 0.0407(11) 0.0089(9) -0.0260(9)

loop_
_atom_type_symbol
_atom_type_description
_atom_type_scat_dispersion_real
_atom_type_scat_dispersion_imag
_atom_type_scat_source
C C 0.0033 0.0016 'International Tables Vol C Tables 4.2.6.8 and 6.1.1.4'
H H 0.0000 0.0000 'International Tables Vol C Tables 4.2.6.8 and 6.1.1.4'
Cl Cl 0.1484 0.1585 'International Tables Vol C Tables 4.2.6.8 and 6.1.1.4'

loop_
_geom_angle_atom_site_label_1
_geom_angle_atom_site_label_2
_geom_angle_atom_site_label_3
_geom_angle
_geom_angle_site_symmetry_1
_geom_angle_site_symmetry_3
C2 C1 C41 121.61(13) . .
C2 C1 C11 124.72(13) . .
C41 C1 C11 113.53(13) . .
C1 C2 C31 120.91(13) . .
C1 C2 C21 124.53(13) . .
C31 C2 C21 114.56(13) . .
C1 C11 C12 111.19(13) . .
C13 C12 C11 114.09(13) . .
C12 C13 C14 114.10(14) . .
C15 C14 C13 113.06(14) . .
C2 C21 C22 115.10(13) . .
C21 C22 C23 112.79(14) . .
C24 C23 C22 116.05(15) . .
C23 C24 C25 114.94(17) . .
C36 C31 C32 117.17(14) . .
C36 C31 C2 122.08(14) . .
C32 C31 C2 120.74(14) . .
C33 C32 C31 121.42(14) . .
C32 C33 C34 121.36(14) . .
C35 C34 C33 117.14(14) . .
C35 C34 C55 121.14(13) . 2_655
C33 C34 C55 121.72(14) . 2_655
C36 C35 C34 121.30(15) . .
C35 C36 C31 121.55(15) . .
C42 C41 C46 117.75(13) . .
C42 C41 C1 120.74(13) . .
C46 C41 C1 121.50(14) . .
C41 C42 C43 121.24(14) . .
C42 C43 C44 120.73(15) . .
C45 C44 C43 118.03(13) . .
C45 C44 C51 122.00(13) . .
C43 C44 C51 119.96(14) . .
C46 C45 C44 120.76(14) . .
C45 C46 C41 121.39(15) . .
C52 C51 C56 119.40(13) . .
C52 C51 C44 119.27(13) . .
C56 C51 C44 121.28(13) . .
C53 C52 C51 120.49(14) . .
C54 C53 C52 120.12(14) . .
C53 C54 C55 121.11(14) . .
C54 C55 C56 118.93(13) . .
C54 C55 C34 120.12(13) . 2_655
C56 C55 C34 120.95(13) . 2_655
C51 C56 C55 119.93(13) . .
C51 C56 C61 120.23(12) . .
C55 C56 C61 119.69(12) . .
C62 C61 C63 118.40(13) . .
C62 C61 C56 122.70(13) . .
C63 C61 C56 118.90(13) . .
C63 C62 C61 120.96(14) 2_655 .
C62 C63 C61 120.64(14) 2_655 .
Cl2 C1S Cl1 112.9(3) . .

loop_
_geom_bond_atom_site_label_1
_geom_bond_atom_site_label_2
_geom_bond_distance
_geom_bond_site_symmetry_2
C1 C2 1.350(2) .
C1 C41 1.501(2) .
C1 C11 1.519(2) .
C2 C31 1.506(2) .
C2 C21 1.513(2) .
C11 C12 1.537(2) .
C12 C13 1.517(2) .
C13 C14 1.520(2) .
C14 C15 1.520(2) .
C21 C22 1.522(2) .
C22 C23 1.524(2) .
C23 C24 1.496(3) .
C24 C25 1.510(3) .
C31 C36 1.395(2) .
C31 C32 1.395(2) .
C32 C33 1.387(2) .
C33 C34 1.402(2) .
C34 C35 1.393(2) .
C34 C55 1.495(2) 2_655
C35 C36 1.390(2) .
C41 C42 1.388(2) .
C41 C46 1.398(2) .
C42 C43 1.391(2) .
C43 C44 1.398(2) .
C44 C45 1.396(2) .
C44 C51 1.4974(19) .
C45 C46 1.384(2) .
C51 C52 1.400(2) .
C51 C56 1.408(2) .
C52 C53 1.385(2) .
C53 C54 1.382(2) .
C54 C55 1.397(2) .
C55 C56 1.4110(19) .
C55 C34 1.495(2) 2_655
C56 C61 1.503(2) .
C61 C62 1.392(2) .
C61 C63 1.394(2) .
C62 C63 1.389(2) 2_655
C63 C62 1.389(2) 2_655
Cl1 C1S 1.756(5) .
Cl2 C1S 1.724(5) .
